data_7701463
loop_
_publ_author_name
'Cheng, Li-Wei'
'Zhang, Chi-Lung'
'Wei, Jun-Yu'
'Lin, Po-Heng'

_publ_section_title
;
 Mononuclear and Trinuclear DyIII SMMs with Schiff-base Ligands Modified
 by Nitro- Group: First Triangular Complex with N-N Pathway
;
_journal_name_full 'Dalton Transactions'
_journal_paper_doi 10.1039/C9DT02646K
_journal_year 2019
_chemical_formula_moiety 'C28 H26 Dy N8 O12, N O3, 2(C2 H5 O)'
_chemical_formula_sum 'C32 H36 Dy N9 O17'
_chemical_formula_weight 981.20
_space_group_crystal_system monoclinic
_space_group_IT_number 13
_space_group_name_Hall '-P 2yc'
_space_group_name_H-M_alt 'P 1 2/c 1'
_symmetry_space_group_name_Hall '-P 2yc'
_symmetry_space_group_name_H-M 'P 1 2/c 1'
_atom_sites_solution_hydrogens mixed
_atom_sites_solution_primary direct
_audit_creation_date 2019-07-16
_audit_creation_method
;
Olex2 1.2-ac21
(compiled 2015.09.16 svn.r134, GUI svn.r4998)
;
_audit_update_record
;
2019-08-20 deposited with the CCDC.    2019-10-30 downloaded from the CCDC.
;
_cell_angle_alpha 90
_cell_angle_beta 112.566(2)
_cell_angle_gamma 90
_cell_formula_units_Z 2
_cell_length_a 10.6293(5)
_cell_length_b 13.9322(7)
_cell_length_c 13.7379(7)
_cell_measurement_reflns_used 9679
_cell_measurement_temperature 150(2)
_cell_measurement_theta_max 34.843
_cell_measurement_theta_min 3.336
_cell_volume 1878.68(16)
_computing_cell_refinement 'SAINT V7.34A (Bruker AXS, 2006)'
_computing_data_collection 'APEX2 (Bruker AXS, 2010)'
_computing_data_reduction 'SAINT V7.34A (Bruker AXS, 2006)'
_computing_molecular_graphics 'Olex2 (Dolomanov et al., 2009)'
_computing_publication_material 'Olex2 (Dolomanov et al., 2009)'
_computing_structure_refinement 'XL (Sheldrick, 2008)'
_computing_structure_solution 'ShelXT (Sheldrick, 2015)'
_diffrn_ambient_temperature 150.15
_diffrn_measured_fraction_theta_full 0.999
_diffrn_measured_fraction_theta_max 0.996
_diffrn_measurement_device_type 'Bruker APEX-II CCD'
_diffrn_measurement_method '\f and \w scans'
_diffrn_radiation_type MoK\a
_diffrn_radiation_wavelength 0.71076
_diffrn_reflns_av_R_equivalents 0.0435
_diffrn_reflns_av_unetI/netI 0.0259
_diffrn_reflns_Laue_measured_fraction_full 0.999
_diffrn_reflns_Laue_measured_fraction_max 0.996
_diffrn_reflns_limit_h_max 17
_diffrn_reflns_limit_h_min -17
_diffrn_reflns_limit_k_max 22
_diffrn_reflns_limit_k_min -22
_diffrn_reflns_limit_l_max 22
_diffrn_reflns_limit_l_min -22
_diffrn_reflns_number 99732
_diffrn_reflns_point_group_measured_fraction_full 0.999
_diffrn_reflns_point_group_measured_fraction_max 0.996
_diffrn_reflns_theta_full 25.243
_diffrn_reflns_theta_max 34.917
_diffrn_reflns_theta_min 2.924
_exptl_absorpt_coefficient_mu 2.078
_exptl_absorpt_correction_T_max 0.7469
_exptl_absorpt_correction_T_min 0.6300
_exptl_absorpt_correction_type multi-scan
_exptl_absorpt_process_details
;
SADABS-2016/2 (Bruker,2016/2) was used for absorption correction.
wR2(int) was 0.0686 before and 0.0539 after correction.
The Ratio of minimum to maximum transmission is 0.8435.
The \l/2 correction factor is Not present.
;
_exptl_crystal_colour Gold
_exptl_crystal_density_diffrn 1.735
_exptl_crystal_description Block
_exptl_crystal_F_000 986
_exptl_crystal_size_max 0.25
_exptl_crystal_size_mid 0.2
_exptl_crystal_size_min 0.15
_refine_diff_density_max 1.415
_refine_diff_density_min -0.813
_refine_diff_density_rms 0.122
_refine_ls_extinction_method none
_refine_ls_goodness_of_fit_ref 1.034
_refine_ls_hydrogen_treatment constr
_refine_ls_matrix_type full
_refine_ls_number_parameters 283
_refine_ls_number_reflns 8203
_refine_ls_number_restraints 12
_refine_ls_restrained_S_all 1.033
_refine_ls_R_factor_all 0.0401
_refine_ls_R_factor_gt 0.0285
_refine_ls_shift/su_max 0.001
_refine_ls_shift/su_mean 0.000
_refine_ls_structure_factor_coef Fsqd
_refine_ls_weighting_details 'w=1/[\s^2^(Fo^2^)+(0.0412P)^2^+1.9169P] where P=(Fo^2^+2Fc^2^)/3'
_refine_ls_weighting_scheme calc
_refine_ls_wR_factor_gt 0.0699
_refine_ls_wR_factor_ref 0.0752
_reflns_Friedel_coverage 0.000
_reflns_number_gt 6981
_reflns_number_total 8203
_reflns_threshold_expression 'I > 2\s(I)'
_cod_data_source_file c9dt02646k2.cif
_cod_data_source_block mo_wcy_3_025_0m
_cod_database_code 7701463
_shelx_space_group_comment
;
The symmetry employed for this shelxl refinement is uniquely defined
by the following loop, which should always be used as a source of
symmetry information in preference to the above space-group names.
They are only intended as comments.
;
_shelx_estimated_absorpt_t_max 0.832
_shelx_estimated_absorpt_t_min 0.638
_olex2_refinement_description
;
1. Fixed Uiso
 At 1.2 times of:
  All C(H) groups, All C(H,H) groups, All N(H) groups
 At 1.5 times of:
  All C(H,H,H) groups, All O(H) groups, All O(H,H) groups
2. Uiso/Uaniso restraints and constraints
Uanis(C16A) \\sim Ueq: with sigma of 0.1 and sigma for terminal atoms of 0.2
Uanis(C16A) \\sim Ueq, Uanis(C16B) \\sim Ueq: with sigma of 0.1 and sigma for
terminal atoms of 0.2
3. Others
 Sof(H15A)=Sof(C16B)=Sof(H16D)=Sof(H16E)=Sof(H16F)=1-FVAR(1)
 Sof(H15)=Sof(C16A)=Sof(H16A)=Sof(H16B)=Sof(H16C)=FVAR(1)
4.a Rotating group:
 O6(H6A,H6B)
4.b Aromatic/amide H refined with riding coordinates:
 N2(H2), C7(H7), C4(H4), C3(H3), C13(H13), C2(H2A), C1(H1), C11(H11), C15(H15),
  C15(H15A)
4.c Idealised Me refined as rotating group:
 C14(H14A,H14B,H14C), C16A(H16A,H16B,H16C), C16B(H16D,H16E,H16F)
4.d Idealised tetrahedral OH refined as rotating group:
 O7(H7A)
;
_shelx_shelxl_version_number 2018/3
_olex2_submission_special_instructions 'No special instructions were received'

loop_
_space_group_symop_operation_xyz
'x, y, z'
'-x, y, -z+1/2'
'-x, -y, -z'
'x, -y, z-1/2'

loop_
_atom_site_label
_atom_site_type_symbol
_atom_site_fract_x
_atom_site_fract_y
_atom_site_fract_z
_atom_site_U_iso_or_equiv
_atom_site_adp_type
_atom_site_occupancy
_atom_site_site_symmetry_order
_atom_site_calc_flag
_atom_site_refinement_flags_posn
_atom_site_refinement_flags_adp
_atom_site_refinement_flags_occupancy
_atom_site_disorder_assembly
_atom_site_disorder_group
Dy01 Dy 0.500000 0.37488(2) 0.250000 0.01352(3) Uani 1 2 d S T P . .
O1 O 0.72959(13) 0.42636(10) 0.29829(11) 0.0186(2) Uani 1 1 d . . . . .
O2 O 0.39591(15) 0.29065(10) 0.09599(11) 0.0204(3) Uani 1 1 d . . . . .
O6 O 0.51750(15) 0.48978(12) 0.37610(13) 0.0267(3) Uani 1 1 d . . . . .
H6A H 0.473042 0.542024 0.345752 0.040 Uiso 1 1 d GR . . . .
H6B H 0.603729 0.504551 0.411054 0.040 Uiso 1 1 d GR . . . .
O4 O 0.2174(3) -0.13174(16) -0.0170(2) 0.0587(7) Uani 1 1 d . . . . .
O3 O 0.15515(17) 0.22361(14) -0.02142(15) 0.0336(4) Uani 1 1 d . . . . .
N3 N 0.66066(15) 0.25515(12) 0.22097(12) 0.0169(3) Uani 1 1 d . . . . .
N2 N 0.79734(15) 0.27745(12) 0.27412(13) 0.0179(3) Uani 1 1 d . . . . .
H2 H 0.862662 0.235371 0.283353 0.021 Uiso 1 1 calc R . . . .
N1 N 1.23200(18) 0.46207(14) 0.47735(15) 0.0251(3) Uani 1 1 d . . . . .
C7 C 0.6351(2) 0.16782(14) 0.18661(16) 0.0198(3) Uani 1 1 d . . . . .
H7 H 0.708832 0.124309 0.200703 0.024 Uiso 1 1 calc R . . . .
O5 O 0.4284(3) -0.15623(16) 0.0819(2) 0.0569(7) Uani 1 1 d . . . . .
C9 C 0.3858(2) 0.19824(14) 0.08339(15) 0.0191(3) Uani 1 1 d . . . . .
C6 C 0.82287(17) 0.36793(13) 0.31052(14) 0.0154(3) Uani 1 1 d . . . . .
C8 C 0.4974(2) 0.13431(14) 0.12726(16) 0.0196(3) Uani 1 1 d . . . . .
C4 C 0.99658(19) 0.49488(14) 0.37668(16) 0.0201(3) Uani 1 1 d . . . . .
H4 H 0.926538 0.540869 0.345745 0.024 Uiso 1 1 calc R . . . .
C5 C 0.96738(18) 0.39732(14) 0.36657(14) 0.0166(3) Uani 1 1 d . . . . .
C10 C 0.2558(2) 0.15733(17) 0.02109(17) 0.0247(4) Uani 1 1 d . . . . .
C3 C 1.1299(2) 0.52405(15) 0.43280(17) 0.0234(4) Uani 1 1 d . . . . .
H3 H 1.149424 0.590833 0.439816 0.028 Uiso 1 1 calc R . . . .
C13 C 0.4788(2) 0.03480(15) 0.11251(18) 0.0253(4) Uani 1 1 d . . . . .
H13 H 0.553595 -0.007917 0.141899 0.030 Uiso 1 1 calc R . . . .
C2 C 1.2037(2) 0.36873(16) 0.46649(18) 0.0264(4) Uani 1 1 d . . . . .
H2A H 1.276252 0.324454 0.497054 0.032 Uiso 1 1 calc R . . . .
N4 N 0.3316(3) -0.10245(17) 0.0401(2) 0.0407(6) Uani 1 1 d . . . . .
C1 C 1.07323(19) 0.33275(14) 0.41256(16) 0.0217(4) Uani 1 1 d . . . . .
H1 H 1.056899 0.265543 0.407324 0.026 Uiso 1 1 calc R . . . .
C11 C 0.2383(2) 0.05975(18) 0.00799(19) 0.0295(5) Uani 1 1 d . . . . .
H11 H 0.151325 0.033454 -0.032259 0.035 Uiso 1 1 calc R . . . .
C12 C 0.3505(3) 0.00028(16) 0.05478(19) 0.0290(4) Uani 1 1 d . . . . .
C14 C 0.0256(3) 0.1875(3) -0.0901(3) 0.0475(8) Uani 1 1 d . . . . .
H14A H 0.036574 0.150296 -0.146936 0.071 Uiso 1 1 calc GR . . . .
H14B H -0.036632 0.241219 -0.120382 0.071 Uiso 1 1 calc GR . . . .
H14C H -0.011902 0.146088 -0.050189 0.071 Uiso 1 1 calc GR . . . .
O9 O 0.000000 0.16185(15) 0.250000 0.0248(4) Uani 1 2 d S T P . .
O8 O -0.0856(2) 0.02739(17) 0.2730(3) 0.0646(8) Uani 1 1 d . . . . .
N5 N 0.000000 0.0706(2) 0.250000 0.0325(6) Uani 1 2 d S T P . .
O7 O 0.3775(3) 0.64173(16) 0.39512(19) 0.0454(5) Uani 1 1 d . . . . .
H7A H 0.380813 0.663613 0.453031 0.068 Uiso 1 1 calc GR . . . .
C15 C 0.2932(4) 0.7000(3) 0.3131(4) 0.0663(11) Uani 1 1 d . . . . .
H15 H 0.221816 0.739704 0.315604 0.080 Uiso 0.587(8) 1 calc R . . A 1
H15A H 0.210378 0.670200 0.269406 0.080 Uiso 0.413(8) 1 calc R . . A 2
C16A C 0.3307(7) 0.6905(5) 0.2278(4) 0.0550(17) Uani 0.587(8) 1 d . U . A 1
H16A H 0.430072 0.695146 0.251799 0.083 Uiso 0.587(8) 1 calc GR . . A 1
H16B H 0.288323 0.741710 0.176804 0.083 Uiso 0.587(8) 1 calc GR . . A 1
H16C H 0.300480 0.627994 0.194373 0.083 Uiso 0.587(8) 1 calc GR . . A 1
C16B C 0.3082(9) 0.7950(7) 0.2830(8) 0.054(2) Uani 0.413(8) 1 d . U . A 2
H16D H 0.304522 0.839813 0.336850 0.081 Uiso 0.413(8) 1 calc GR . . A 2
H16E H 0.234361 0.809725 0.215390 0.081 Uiso 0.413(8) 1 calc GR . . A 2
H16F H 0.396049 0.801461 0.275816 0.081 Uiso 0.413(8) 1 calc GR . . A 2

loop_
_atom_site_aniso_label
_atom_site_aniso_U_11
_atom_site_aniso_U_22
_atom_site_aniso_U_33
_atom_site_aniso_U_23
_atom_site_aniso_U_13
_atom_site_aniso_U_12
Dy01 0.00938(5) 0.01198(5) 0.01666(5) 0.000 0.00218(3) 0.000
O1 0.0108(5) 0.0159(6) 0.0263(6) 0.0001(5) 0.0041(5) 0.0014(4)
O2 0.0192(6) 0.0184(6) 0.0207(6) -0.0031(5) 0.0044(5) -0.0038(5)
O6 0.0144(6) 0.0266(7) 0.0303(8) -0.0127(6) -0.0011(5) 0.0048(5)
O4 0.0675(17) 0.0351(11) 0.0709(17) -0.0225(11) 0.0236(14) -0.0323(11)
O3 0.0202(7) 0.0358(9) 0.0364(9) -0.0117(7) 0.0017(6) -0.0053(6)
N3 0.0129(6) 0.0191(7) 0.0181(7) -0.0022(5) 0.0055(5) -0.0014(5)
N2 0.0114(6) 0.0179(7) 0.0230(7) -0.0029(6) 0.0051(5) 0.0004(5)
N1 0.0150(7) 0.0264(8) 0.0292(9) -0.0065(7) 0.0032(6) -0.0015(6)
C7 0.0190(8) 0.0193(8) 0.0222(8) -0.0032(6) 0.0091(7) -0.0002(6)
O5 0.0734(17) 0.0204(9) 0.0837(19) -0.0087(10) 0.0377(15) -0.0068(10)
C9 0.0200(8) 0.0208(8) 0.0177(7) -0.0050(6) 0.0085(6) -0.0060(6)
C6 0.0126(6) 0.0167(7) 0.0161(7) 0.0004(6) 0.0047(5) -0.0003(5)
C8 0.0211(8) 0.0183(8) 0.0215(8) -0.0051(6) 0.0106(7) -0.0054(6)
C4 0.0150(7) 0.0206(8) 0.0233(8) 0.0009(7) 0.0056(6) -0.0009(6)
C5 0.0123(7) 0.0197(8) 0.0165(7) -0.0008(6) 0.0039(6) -0.0001(5)
C10 0.0219(9) 0.0280(10) 0.0244(9) -0.0092(8) 0.0091(7) -0.0089(7)
C3 0.0175(8) 0.0220(9) 0.0285(9) -0.0030(7) 0.0063(7) -0.0036(6)
C13 0.0349(11) 0.0176(8) 0.0285(10) -0.0062(7) 0.0178(9) -0.0048(7)
C2 0.0144(7) 0.0259(10) 0.0301(10) -0.0069(8) -0.0013(7) 0.0039(7)
N4 0.0595(16) 0.0255(10) 0.0467(13) -0.0149(9) 0.0310(12) -0.0199(10)
C1 0.0153(7) 0.0187(8) 0.0238(8) -0.0042(7) -0.0006(6) 0.0024(6)
C11 0.0289(10) 0.0304(11) 0.0318(11) -0.0141(9) 0.0144(9) -0.0150(8)
C12 0.0397(12) 0.0204(9) 0.0337(11) -0.0118(8) 0.0216(10) -0.0138(8)
C14 0.0224(11) 0.0554(18) 0.0510(17) -0.0203(14) -0.0012(11) -0.0088(11)
O9 0.0221(9) 0.0159(9) 0.0380(12) 0.000 0.0132(9) 0.000
O8 0.0362(11) 0.0345(11) 0.124(2) 0.0330(13) 0.0319(14) 0.0005(9)
N5 0.0205(11) 0.0177(11) 0.0558(18) 0.000 0.0107(12) 0.000
O7 0.0503(13) 0.0421(11) 0.0419(11) -0.0053(9) 0.0155(10) 0.0153(9)
C15 0.061(2) 0.061(2) 0.087(3) 0.033(2) 0.040(2) 0.0232(19)
C16A 0.067(4) 0.063(4) 0.037(3) 0.003(2) 0.022(3) 0.007(3)
C16B 0.044(4) 0.055(5) 0.060(5) 0.009(4) 0.017(4) 0.004(4)

loop_
_atom_type_symbol
_atom_type_description
_atom_type_scat_dispersion_real
_atom_type_scat_dispersion_imag
_atom_type_scat_source
C C 0.0033 0.0016 'International Tables Vol C Tables 4.2.6.8 and 6.1.1.4'
H H 0.0000 0.0000 'International Tables Vol C Tables 4.2.6.8 and 6.1.1.4'
Dy Dy -0.1892 4.4098 'International Tables Vol C Tables 4.2.6.8 and 6.1.1.4'
N N 0.0061 0.0033 'International Tables Vol C Tables 4.2.6.8 and 6.1.1.4'
O O 0.0106 0.0060 'International Tables Vol C Tables 4.2.6.8 and 6.1.1.4'

loop_
_geom_angle_atom_site_label_1
_geom_angle_atom_site_label_2
_geom_angle_atom_site_label_3
_geom_angle
_geom_angle_site_symmetry_1
_geom_angle_site_symmetry_3
O1 Dy01 O1 144.93(7) . 2_655
O1 Dy01 N3 146.91(5) 2_655 .
O1 Dy01 N3 63.90(5) . .
O1 Dy01 N3 63.90(5) 2_655 2_655
O1 Dy01 N3 146.91(5) . 2_655
O2 Dy01 O1 119.36(5) 2_655 2_655
O2 Dy01 O1 119.36(5) . .
O2 Dy01 O1 79.48(5) 2_655 .
O2 Dy01 O1 79.48(5) . 2_655
O2 Dy01 O2 118.58(7) 2_655 .
O2 Dy01 O6 77.99(6) 2_655 .
O2 Dy01 O6 156.18(5) 2_655 2_655
O2 Dy01 O6 156.18(5) . .
O2 Dy01 O6 77.99(6) . 2_655
O2 Dy01 N3 72.08(5) . 2_655
O2 Dy01 N3 68.48(5) 2_655 2_655
O2 Dy01 N3 68.48(5) . .
O2 Dy01 N3 72.08(5) 2_655 .
O6 Dy01 O1 78.67(5) 2_655 2_655
O6 Dy01 O1 77.26(5) 2_655 .
O6 Dy01 O1 78.67(5) . .
O6 Dy01 O1 77.26(5) . 2_655
O6 Dy01 O6 92.42(9) 2_655 .
O6 Dy01 N3 135.26(5) . .
O6 Dy01 N3 101.75(6) 2_655 .
O6 Dy01 N3 135.26(5) 2_655 2_655
O6 Dy01 N3 101.75(6) . 2_655
N3 Dy01 N3 97.34(7) . 2_655
C6 O1 Dy01 121.29(12) . .
C9 O2 Dy01 127.98(13) . .
Dy01 O6 H6A 110.1 . .
Dy01 O6 H6B 109.7 . .
H6A O6 H6B 108.8 . .
C10 O3 C14 116.3(2) . .
N2 N3 Dy01 113.81(11) . .
C7 N3 Dy01 128.16(13) . .
C7 N3 N2 115.63(16) . .
N3 N2 H2 122.4 . .
C6 N2 N3 115.25(15) . .
C6 N2 H2 122.4 . .
C2 N1 C3 118.13(18) . .
N3 C7 H7 118.9 . .
N3 C7 C8 122.11(18) . .
C8 C7 H7 118.9 . .
O2 C9 C8 123.53(17) . .
O2 C9 C10 119.04(19) . .
C8 C9 C10 117.43(18) . .
O1 C6 N2 121.79(16) . .
O1 C6 C5 120.08(16) . .
N2 C6 C5 118.13(16) . .
C9 C8 C7 122.33(17) . .
C13 C8 C7 117.01(19) . .
C13 C8 C9 120.64(18) . .
C5 C4 H4 120.6 . .
C5 C4 C3 118.87(18) . .
C3 C4 H4 120.6 . .
C4 C5 C6 117.89(16) . .
C1 C5 C6 123.55(17) . .
C1 C5 C4 118.51(17) . .
O3 C10 C9 113.83(19) . .
O3 C10 C11 124.7(2) . .
C11 C10 C9 121.4(2) . .
N1 C3 C4 122.75(19) . .
N1 C3 H3 118.6 . .
C4 C3 H3 118.6 . .
C8 C13 H13 120.6 . .
C12 C13 C8 118.8(2) . .
C12 C13 H13 120.6 . .
N1 C2 H2A 118.4 . .
N1 C2 C1 123.24(19) . .
C1 C2 H2A 118.4 . .
O4 N4 C12 117.7(3) . .
O5 N4 O4 122.7(3) . .
O5 N4 C12 119.5(3) . .
C5 C1 C2 118.49(19) . .
C5 C1 H1 120.8 . .
C2 C1 H1 120.8 . .
C10 C11 H11 120.7 . .
C10 C11 C12 118.7(2) . .
C12 C11 H11 120.7 . .
C13 C12 N4 118.7(2) . .
C13 C12 C11 122.9(2) . .
C11 C12 N4 118.4(2) . .
O3 C14 H14A 109.5 . .
O3 C14 H14B 109.5 . .
O3 C14 H14C 109.5 . .
H14A C14 H14B 109.5 . .
H14A C14 H14C 109.5 . .
H14B C14 H14C 109.5 . .
O8 N5 O9 119.29(17) 2 .
O8 N5 O9 119.29(17) . .
O8 N5 O8 121.4(3) 2 .
C15 O7 H7A 109.5 . .
O7 C15 H15 125.6 . .
O7 C15 H15A 114.0 . .
O7 C15 C16B 132.1(6) . .
C16A C15 O7 108.9(4) . .
C16A C15 H15 125.6 . .
C16B C15 H15A 114.0 . .
C15 C16A H16A 109.5 . .
C15 C16A H16B 109.5 . .
C15 C16A H16C 109.5 . .
H16A C16A H16B 109.5 . .
H16A C16A H16C 109.5 . .
H16B C16A H16C 109.5 . .
C15 C16B H16D 109.5 . .
C15 C16B H16E 109.5 . .
C15 C16B H16F 109.5 . .
H16D C16B H16E 109.5 . .
H16D C16B H16F 109.5 . .
H16E C16B H16F 109.5 . .

loop_
_geom_bond_atom_site_label_1
_geom_bond_atom_site_label_2
_geom_bond_distance
_geom_bond_site_symmetry_2
Dy01 O1 2.3806(13) 2_655
Dy01 O1 2.3806(13) .
Dy01 O2 2.2980(14) 2_655
Dy01 O2 2.2980(14) .
Dy01 O6 2.3132(15) 2_655
Dy01 O6 2.3132(15) .
Dy01 N3 2.5260(16) 2_655
Dy01 N3 2.5259(16) .
O1 C6 1.243(2) .
O2 C9 1.298(2) .
O6 H6A 0.8807 .
O6 H6B 0.8805 .
O4 N4 1.234(4) .
O3 C10 1.363(3) .
O3 C14 1.429(3) .
N3 N2 1.388(2) .
N3 C7 1.296(2) .
N2 H2 0.8800 .
N2 C6 1.345(2) .
N1 C3 1.337(3) .
N1 C2 1.330(3) .
C7 H7 0.9500 .
C7 C8 1.452(3) .
O5 N4 1.224(4) .
C9 C8 1.420(3) .
C9 C10 1.435(3) .
C6 C5 1.487(2) .
C8 C13 1.404(3) .
C4 H4 0.9500 .
C4 C5 1.389(3) .
C4 C3 1.389(3) .
C5 C1 1.389(3) .
C10 C11 1.375(3) .
C3 H3 0.9500 .
C13 H13 0.9500 .
C13 C12 1.375(3) .
C2 H2A 0.9500 .
C2 C1 1.391(3) .
N4 C12 1.449(3) .
C1 H1 0.9500 .
C11 H11 0.9500 .
C11 C12 1.390(4) .
C14 H14A 0.9800 .
C14 H14B 0.9800 .
C14 H14C 0.9800 .
O9 N5 1.272(4) .
O8 N5 1.229(3) .
O7 H7A 0.8400 .
O7 C15 1.399(4) .
C15 H15 0.9500 .
C15 H15A 0.9500 .
C15 C16A 1.381(7) .
C15 C16B 1.414(10) .
C16A H16A 0.9800 .
C16A H16B 0.9800 .
C16A H16C 0.9800 .
C16B H16D 0.9800 .
C16B H16E 0.9800 .
C16B H16F 0.9800 .

loop_
_geom_torsion_atom_site_label_1
_geom_torsion_atom_site_label_2
_geom_torsion_atom_site_label_3
_geom_torsion_atom_site_label_4
_geom_torsion
Dy01 O1 C6 N2 15.9(2)
Dy01 O1 C6 C5 -164.18(12)
Dy01 O2 C9 C8 -48.1(3)
Dy01 O2 C9 C10 132.60(16)
Dy01 N3 N2 C6 -15.41(19)
Dy01 N3 C7 C8 20.4(3)
O1 C6 C5 C4 -18.4(3)
O1 C6 C5 C1 159.01(19)
O2 C9 C8 C7 -2.9(3)
O2 C9 C8 C13 178.59(19)
O2 C9 C10 O3 1.7(3)
O2 C9 C10 C11 -177.9(2)
O4 N4 C12 C13 -175.9(3)
O4 N4 C12 C11 2.8(4)
O3 C10 C11 C12 179.1(2)
N3 N2 C6 O1 1.0(3)
N3 N2 C6 C5 -178.89(15)
N3 C7 C8 C9 13.9(3)
N3 C7 C8 C13 -167.47(19)
N2 N3 C7 C8 -178.42(17)
N2 C6 C5 C4 161.51(18)
N2 C6 C5 C1 -21.1(3)
N1 C2 C1 C5 0.9(4)
C7 N3 N2 C6 -179.31(17)
C7 C8 C13 C12 -178.60(19)
O5 N4 C12 C13 2.4(4)
O5 N4 C12 C11 -178.9(2)
C9 C8 C13 C12 0.0(3)
C9 C10 C11 C12 -1.3(3)
C6 C5 C1 C2 -177.6(2)
C8 C9 C10 O3 -177.64(18)
C8 C9 C10 C11 2.8(3)
C8 C13 C12 N4 -179.7(2)
C8 C13 C12 C11 1.6(3)
C4 C5 C1 C2 -0.1(3)
C5 C4 C3 N1 0.3(3)
C10 C9 C8 C7 176.46(18)
C10 C9 C8 C13 -2.1(3)
C10 C11 C12 C13 -0.9(3)
C10 C11 C12 N4 -179.6(2)
C3 N1 C2 C1 -1.0(4)
C3 C4 C5 C6 177.16(18)
C3 C4 C5 C1 -0.4(3)
C2 N1 C3 C4 0.4(3)
C14 O3 C10 C9 175.9(2)
C14 O3 C10 C11 -4.5(4)
